data_2022938
loop_
_publ_author_name
'Phillips, Sara K.'
'Brancato, Savannah G.'
'MacMillan, Samantha N.'
'Snider, Mark J.'
'Roering, Andrew J.'
'Hicks, Katherine A.'

_publ_section_title
;
 Synthesis and crystallographic characterization of
 6-hydroxy-1,2-dihydropyridin-2-one
;
_journal_coeditor_code JY2036
_journal_issue 12
_journal_name_full 'Acta Crystallographica Section E Crystallographic Communications'
_journal_page_first 1147
_journal_page_last 1150
_journal_paper_doi 10.1107/S205698902300974X
_journal_volume 79
_journal_year 2023
_chemical_formula_iupac 'C30 H30 N6 O12'
_chemical_formula_moiety 'C30 H30 N6 O12'
_chemical_formula_sum 'C30 H30 N6 O12'
_chemical_formula_weight 666.60
_chemical_name_common
;
Pyridine-2,6-diol
;
_chemical_name_systematic
;
6-Hydroxy-1,2-dihydropyridin-2-one
;
_space_group_crystal_system monoclinic
_space_group_IT_number 14
_space_group_name_Hall '-P 2yn'
_space_group_name_H-M_alt 'P 1 21/n 1'
_atom_sites_solution_hydrogens mixed
_atom_sites_solution_primary dual
_audit_creation_method
;
Olex2 1.3-ac4
(compiled 2020.11.27 svn.r5f609507 for Rigaku Oxford Diffraction, GUI svn.r6214)
;
_cell_angle_alpha 90
_cell_angle_beta 103.7319(5)
_cell_angle_gamma 90
_cell_formula_units_Z 4
_cell_length_a 9.58785(4)
_cell_length_b 16.83642(8)
_cell_length_c 19.55978(10)
_cell_measurement_reflns_used 59431
_cell_measurement_temperature 99.9(6)
_cell_measurement_theta_max 78.0390
_cell_measurement_theta_min 3.4900
_cell_volume 3067.19(3)
_computing_cell_refinement
;
CrysAlisPro 1.171.41.112a (Rigaku OD, 2021)
;
_computing_data_collection
;
CrysAlisPro 1.171.41.112a (Rigaku OD, 2021)
;
_computing_data_reduction
;
CrysAlisPro 1.171.41.112a (Rigaku OD, 2021)
;
_computing_molecular_graphics
;
Olex2 1.3-ac4 (Dolomanov <i>et al.</i>,  2009)
;
_computing_publication_material
;
Olex2 1.3-ac4 (Dolomanov <i>et al.</i>,  2009)
;
_computing_structure_refinement
;
<i>SHELXL2016/6</i> (Sheldrick, 2015b)
;
_computing_structure_solution
;
<i>SHELXT2014/5</i> (Sheldrick, 2015a)
;
_diffrn_ambient_temperature 99.9(6)
_diffrn_detector 'Hybrid Pixel Array Detector'
_diffrn_detector_area_resol_mean 10.0000
_diffrn_measured_fraction_theta_full 1.000
_diffrn_measured_fraction_theta_max 0.997
_diffrn_measurement_device 'four-circle diffractometer'
_diffrn_measurement_device_type 'XtaLAB Synergy, Dualflex, HyPix'
_diffrn_measurement_method '\w scans'
_diffrn_radiation_monochromator mirror
_diffrn_radiation_probe x-ray
_diffrn_radiation_type 'Cu K\a'
_diffrn_radiation_wavelength 1.54184
_diffrn_reflns_av_R_equivalents 0.0348
_diffrn_reflns_av_unetI/netI 0.0184
_diffrn_reflns_limit_h_max 12
_diffrn_reflns_limit_h_min -11
_diffrn_reflns_limit_k_max 21
_diffrn_reflns_limit_k_min -21
_diffrn_reflns_limit_l_max 24
_diffrn_reflns_limit_l_min -24
_diffrn_reflns_number 83138
_diffrn_reflns_theta_full 67.684
_diffrn_reflns_theta_max 78.136
_diffrn_reflns_theta_min 3.507
_diffrn_source 'micro-focus sealed X-ray tube'
_exptl_absorpt_coefficient_mu 0.965
_exptl_absorpt_correction_T_max 1.000
_exptl_absorpt_correction_T_min 0.453
_exptl_absorpt_correction_type gaussian
_exptl_absorpt_process_details
;
(CrysAlisPro; Rigaku OD, 2021)
;
_exptl_crystal_colour 'clear colourless'
_exptl_crystal_density_diffrn 1.444
_exptl_crystal_description block
_exptl_crystal_F_000 1392
_exptl_crystal_size_max 0.38
_exptl_crystal_size_mid 0.122
_exptl_crystal_size_min 0.096
_refine_diff_density_max 0.189
_refine_diff_density_min -0.353
_refine_ls_extinction_method none
_refine_ls_goodness_of_fit_ref 1.023
_refine_ls_hydrogen_treatment mixed
_refine_ls_matrix_type full
_refine_ls_number_parameters 477
_refine_ls_number_reflns 6554
_refine_ls_number_restraints 14
_refine_ls_restrained_S_all 1.026
_refine_ls_R_factor_all 0.0336
_refine_ls_R_factor_gt 0.0318
_refine_ls_shift/su_max 0.001
_refine_ls_shift/su_mean 0.000
_refine_ls_structure_factor_coef Fsqd
_refine_ls_weighting_details 'w=1/[\s^2^(Fo^2^)+(0.0411P)^2^+1.0736P] where P=(Fo^2^+2Fc^2^)/3'
_refine_ls_weighting_scheme calc
_refine_ls_wR_factor_gt 0.0814
_refine_ls_wR_factor_ref 0.0828
_reflns_number_gt 6155
_reflns_number_total 6554
_reflns_threshold_expression 'I > 2\s(I)'
_cod_data_source_file jy2036sup1.cif
_cod_data_source_block I
_cod_depositor_comments 'Adding full bibliography for 2022938.cif.'
_cod_database_code 2022938
_cod_database_fobs_code 2022938
_shelx_space_group_comment
;
The symmetry employed for this shelxl refinement is uniquely defined
by the following loop, which should always be used as a source of
symmetry information in preference to the above space-group names.
They are only intended as comments.
;
_shelx_estimated_absorpt_t_min 0.711
_shelx_estimated_absorpt_t_max 0.913

loop_
_space_group_symop_operation_xyz
'x, y, z'
'-x+1/2, y+1/2, -z+1/2'
'-x, -y, -z'
'x-1/2, -y-1/2, z-1/2'

loop_
_atom_site_type_symbol
_atom_site_label
_atom_site_fract_x
_atom_site_fract_y
_atom_site_fract_z
_atom_site_U_iso_or_equiv
_atom_site_adp_type
_atom_site_calc_flag
_atom_site_occupancy
_atom_site_disorder_assembly
_atom_site_disorder_group
O O1 0.99326(7) 0.14764(4) 0.52810(4) 0.02046(15) Uani d 1 . .
O O2 0.52056(7) 0.20046(5) 0.45281(4) 0.02307(16) Uani d 1 . .
H H2A 0.433(2) 0.190(2) 0.449(2) 0.028 Uiso d 0.39(3) A 1
N N1 0.75397(8) 0.16938(5) 0.49622(4) 0.01657(16) Uani d 1 . .
H H1 0.7731(13) 0.2085(7) 0.4701(6) 0.020 Uiso d 1 . .
C C1 0.86759(10) 0.12574(6) 0.53339(5) 0.01703(19) Uani d 1 . .
C C2 0.83551(11) 0.06266(6) 0.57353(5) 0.0215(2) Uani d 1 . .
H H2B 0.910124 0.031089 0.601141 0.026 Uiso calc 1 . .
C C3 0.69311(11) 0.04690(6) 0.57242(6) 0.0228(2) Uani d 1 . .
H H3A 0.671749 0.004190 0.599998 0.027 Uiso calc 1 . .
C C4 0.58049(10) 0.09106(6) 0.53259(5) 0.0196(2) Uani d 1 . .
H H4B 0.483773 0.078550 0.532377 0.024 Uiso calc 1 . .
C C5 0.61270(10) 0.15408(6) 0.49300(5) 0.01704(19) Uani d 1 . .
O O3 0.26881(7) 0.17595(5) 0.44883(4) 0.02250(16) Uani d 1 . .
H H3 0.3589(19) 0.1824(14) 0.4497(13) 0.027 Uiso d 0.61(3) A 2
O O4 -0.19312(7) 0.12596(5) 0.35615(4) 0.02344(16) Uani d 1 . .
H H4 -0.2704(15) 0.1017(8) 0.3202(7) 0.028 Uiso d 1 . .
N N2 0.04226(8) 0.14771(5) 0.39488(4) 0.01710(16) Uani d 1 . .
H H2 0.0221(13) 0.1564(8) 0.4363(6) 0.021 Uiso d 1 . .
C C6 0.18169(10) 0.15386(6) 0.39087(5) 0.01790(19) Uani d 1 . .
C C7 0.21482(11) 0.13432(6) 0.32713(6) 0.0213(2) Uani d 1 . .
H H7 0.310669 0.137636 0.321914 0.026 Uiso calc 1 . .
C C8 0.10467(11) 0.11005(7) 0.27185(6) 0.0239(2) Uani d 1 . .
H H8 0.126899 0.095290 0.228771 0.029 Uiso calc 1 . .
C C9 -0.03761(11) 0.10639(6) 0.27684(5) 0.0219(2) Uani d 1 . .
H H9 -0.111893 0.090907 0.237695 0.026 Uiso calc 1 . .
C C10 -0.06756(10) 0.12600(6) 0.34062(5) 0.01782(19) Uani d 1 . .
O O5 1.10984(8) 0.44209(4) 0.77157(4) 0.02427(17) Uani d 1 . .
O O6 0.69473(7) 0.46139(4) 0.60703(4) 0.02291(16) Uani d 1 . .
H H6 0.633(3) 0.4403(16) 0.5726(11) 0.027 Uiso d 0.51(3) B 1
N N3 0.90320(8) 0.44362(5) 0.68705(4) 0.01738(17) Uani d 1 . .
H H3B 0.8924(13) 0.4921(7) 0.7009(7) 0.021 Uiso d 1 . .
C C11 1.02185(10) 0.40333(6) 0.72324(5) 0.01834(19) Uani d 1 . .
C C12 1.03646(12) 0.32439(6) 0.70413(6) 0.0254(2) Uani d 1 . .
H H12 1.116169 0.293498 0.727941 0.030 Uiso calc 1 . .
C C13 0.93248(13) 0.29207(7) 0.64981(6) 0.0295(2) Uani d 1 . .
H H13 0.942521 0.238376 0.636833 0.035 Uiso calc 1 . .
C C14 0.81402(11) 0.33486(6) 0.61347(6) 0.0240(2) Uani d 1 . .
H H14 0.744993 0.311212 0.576036 0.029 Uiso calc 1 . .
C C15 0.79897(10) 0.41320(6) 0.63325(5) 0.01727(19) Uani d 1 . .
O O7 0.51409(7) 0.40623(4) 0.50930(4) 0.02113(15) Uani d 1 . .
H H7A 0.579(3) 0.4265(17) 0.5446(12) 0.025 Uiso d 0.49(3) B 2
O O8 0.06505(7) 0.32983(5) 0.41128(4) 0.02330(16) Uani d 1 . .
H H8A -0.0264(13) 0.3226(8) 0.4150(7) 0.028 Uiso d 1 . .
N N4 0.28349(8) 0.37226(5) 0.46665(4) 0.01696(17) Uani d 1 . .
H H4A 0.3118(13) 0.3515(8) 0.4316(6) 0.020 Uiso d 1 . .
C C16 0.38461(10) 0.41017(6) 0.51679(5) 0.01732(19) Uani d 1 . .
C C17 0.33735(11) 0.44811(6) 0.57103(5) 0.0218(2) Uani d 1 . .
H H17 0.402967 0.476182 0.606926 0.026 Uiso calc 1 . .
C C18 0.19353(12) 0.44388(7) 0.57127(6) 0.0260(2) Uani d 1 . .
H H18 0.161676 0.469269 0.608196 0.031 Uiso calc 1 . .
C C19 0.09332(11) 0.40380(7) 0.51941(6) 0.0239(2) Uani d 1 . .
H H19 -0.004815 0.401025 0.521012 0.029 Uiso calc 1 . .
C C20 0.14144(10) 0.36826(6) 0.46563(5) 0.01835(19) Uani d 1 . .
O O9 0.18597(7) 0.69692(4) 0.58239(4) 0.02126(15) Uani d 1 . .
O O10 0.66116(7) 0.66705(4) 0.66883(4) 0.01849(15) Uani d 1 . .
H H10 0.7367(13) 0.6395(8) 0.6998(7) 0.022 Uiso d 1 . .
N N5 0.42153(8) 0.67871(5) 0.63253(4) 0.01655(16) Uani d 1 . .
H H5 0.4396(13) 0.7114(7) 0.6004(6) 0.020 Uiso d 1 . .
C C21 0.28056(10) 0.66605(6) 0.63264(5) 0.01715(19) Uani d 1 . .
C C22 0.25389(10) 0.61994(6) 0.68815(5) 0.0203(2) Uani d 1 . .
H H22 0.158220 0.610105 0.691582 0.024 Uiso calc 1 . .
C C23 0.36839(11) 0.58916(6) 0.73752(6) 0.0224(2) Uani d 1 . .
H H23 0.349750 0.558253 0.775009 0.027 Uiso calc 1 . .
C C24 0.51056(11) 0.60179(6) 0.73441(5) 0.0203(2) Uani d 1 . .
H H24 0.587906 0.579291 0.768459 0.024 Uiso calc 1 . .
C C25 0.53506(10) 0.64807(6) 0.68018(5) 0.01634(18) Uani d 1 . .
O O11 0.64103(7) 0.09175(4) 0.75468(4) 0.01983(15) Uani d 1 . .
O O12 0.20548(7) 0.07976(5) 0.60556(4) 0.02324(16) Uani d 1 . .
H H12A 0.1306(14) 0.1044(8) 0.5774(7) 0.028 Uiso d 1 . .
N N6 0.42400(8) 0.09381(5) 0.67740(4) 0.01662(16) Uani d 1 . .
H H6A 0.4165(13) 0.0440(7) 0.6899(7) 0.020 Uiso d 1 . .
C C26 0.54837(10) 0.13190(6) 0.70929(5) 0.01743(19) Uani d 1 . .
C C27 0.56380(12) 0.21052(6) 0.68974(6) 0.0260(2) Uani d 1 . .
H H27 0.649710 0.238977 0.708997 0.031 Uiso calc 1 . .
C C28 0.45219(13) 0.24630(7) 0.64195(6) 0.0304(3) Uani d 1 . .
H H28 0.462424 0.300102 0.629325 0.036 Uiso calc 1 . .
C C29 0.32527(12) 0.20661(7) 0.61155(6) 0.0249(2) Uani d 1 . .
H H29 0.249173 0.232717 0.579442 0.030 Uiso calc 1 . .
C C30 0.31366(10) 0.12804(6) 0.62962(5) 0.01851(19) Uani d 1 . .

loop_
_atom_site_aniso_label
_atom_site_aniso_U_11
_atom_site_aniso_U_22
_atom_site_aniso_U_33
_atom_site_aniso_U_12
_atom_site_aniso_U_13
_atom_site_aniso_U_23
O1 0.0114(3) 0.0298(4) 0.0185(3) 0.0016(3) 0.0002(2) 0.0008(3)
O2 0.0104(3) 0.0268(4) 0.0301(4) 0.0005(3) 0.0013(3) 0.0117(3)
N1 0.0118(4) 0.0194(4) 0.0174(4) -0.0001(3) 0.0013(3) 0.0032(3)
C1 0.0133(4) 0.0214(5) 0.0148(4) 0.0020(3) 0.0000(3) -0.0032(3)
C2 0.0195(5) 0.0217(5) 0.0210(5) 0.0054(4) 0.0002(4) 0.0031(4)
C3 0.0237(5) 0.0199(5) 0.0244(5) 0.0007(4) 0.0050(4) 0.0050(4)
C4 0.0157(4) 0.0202(5) 0.0229(5) -0.0015(3) 0.0041(4) 0.0014(4)
C5 0.0127(4) 0.0191(4) 0.0181(4) 0.0002(3) 0.0013(3) -0.0003(4)
O3 0.0113(3) 0.0326(4) 0.0218(4) -0.0029(3) 0.0005(3) -0.0013(3)
O4 0.0125(3) 0.0331(4) 0.0237(4) -0.0050(3) 0.0022(3) -0.0064(3)
N2 0.0123(4) 0.0207(4) 0.0177(4) -0.0014(3) 0.0024(3) -0.0020(3)
C6 0.0127(4) 0.0177(4) 0.0222(5) 0.0001(3) 0.0019(3) 0.0020(4)
C7 0.0164(4) 0.0239(5) 0.0247(5) 0.0015(4) 0.0069(4) 0.0037(4)
C8 0.0255(5) 0.0271(5) 0.0205(5) 0.0003(4) 0.0082(4) 0.0002(4)
C9 0.0205(5) 0.0246(5) 0.0187(5) -0.0031(4) 0.0008(4) -0.0023(4)
C10 0.0144(4) 0.0167(4) 0.0209(5) -0.0019(3) 0.0011(4) -0.0001(4)
O5 0.0181(3) 0.0227(4) 0.0261(4) 0.0047(3) -0.0066(3) -0.0051(3)
O6 0.0158(3) 0.0241(4) 0.0241(4) 0.0013(3) -0.0048(3) -0.0018(3)
N3 0.0143(4) 0.0166(4) 0.0193(4) 0.0007(3) 0.0001(3) -0.0023(3)
C11 0.0146(4) 0.0211(5) 0.0179(4) 0.0013(3) 0.0010(3) 0.0003(4)
C12 0.0238(5) 0.0218(5) 0.0274(5) 0.0069(4) -0.0004(4) -0.0019(4)
C13 0.0319(6) 0.0213(5) 0.0319(6) 0.0038(4) 0.0007(5) -0.0073(4)
C14 0.0225(5) 0.0238(5) 0.0227(5) -0.0027(4) -0.0002(4) -0.0059(4)
C15 0.0133(4) 0.0219(5) 0.0158(4) -0.0022(3) 0.0019(3) 0.0006(4)
O7 0.0119(3) 0.0277(4) 0.0218(4) -0.0025(3) 0.0001(3) -0.0025(3)
O8 0.0117(3) 0.0300(4) 0.0265(4) -0.0043(3) 0.0012(3) -0.0042(3)
N4 0.0128(4) 0.0200(4) 0.0176(4) -0.0006(3) 0.0026(3) -0.0009(3)
C16 0.0146(4) 0.0174(4) 0.0181(4) -0.0012(3) 0.0001(3) 0.0039(3)
C17 0.0226(5) 0.0223(5) 0.0189(5) -0.0026(4) 0.0020(4) -0.0014(4)
C18 0.0267(5) 0.0274(5) 0.0261(5) -0.0009(4) 0.0108(4) -0.0036(4)
C19 0.0168(4) 0.0271(5) 0.0299(5) -0.0009(4) 0.0093(4) -0.0003(4)
C20 0.0134(4) 0.0181(4) 0.0224(5) -0.0010(3) 0.0020(4) 0.0037(4)
O9 0.0110(3) 0.0253(4) 0.0252(4) -0.0008(3) -0.0002(3) 0.0068(3)
O10 0.0106(3) 0.0242(3) 0.0193(3) 0.0011(3) 0.0008(2) 0.0022(3)
N5 0.0120(4) 0.0197(4) 0.0171(4) 0.0001(3) 0.0017(3) 0.0038(3)
C21 0.0126(4) 0.0175(4) 0.0204(5) -0.0004(3) 0.0020(3) -0.0008(4)
C22 0.0152(4) 0.0232(5) 0.0237(5) -0.0004(4) 0.0070(4) 0.0016(4)
C23 0.0236(5) 0.0242(5) 0.0207(5) 0.0012(4) 0.0077(4) 0.0050(4)
C24 0.0182(5) 0.0231(5) 0.0180(5) 0.0041(4) 0.0014(4) 0.0036(4)
C25 0.0132(4) 0.0179(4) 0.0168(4) 0.0007(3) 0.0013(3) -0.0022(3)
O11 0.0143(3) 0.0197(3) 0.0214(3) -0.0014(3) -0.0040(3) 0.0039(3)
O12 0.0131(3) 0.0304(4) 0.0222(4) -0.0006(3) -0.0038(3) 0.0036(3)
N6 0.0130(4) 0.0185(4) 0.0166(4) 0.0002(3) 0.0000(3) 0.0022(3)
C26 0.0146(4) 0.0203(5) 0.0159(4) 0.0001(3) 0.0008(3) -0.0004(4)
C27 0.0254(5) 0.0202(5) 0.0264(5) -0.0045(4) -0.0055(4) 0.0018(4)
C28 0.0369(6) 0.0184(5) 0.0291(6) -0.0001(4) -0.0058(5) 0.0038(4)
C29 0.0249(5) 0.0234(5) 0.0213(5) 0.0067(4) -0.0045(4) 0.0021(4)
C30 0.0138(4) 0.0254(5) 0.0151(4) 0.0031(4) 0.0010(3) -0.0012(4)

loop_
_atom_type_symbol
_atom_type_description
_atom_type_scat_dispersion_real
_atom_type_scat_dispersion_imag
_atom_type_scat_source
C C 0.0181 0.0091 'International Tables Vol C Tables 4.2.6.8 and 6.1.1.4'
H H 0.0000 0.0000 'International Tables Vol C Tables 4.2.6.8 and 6.1.1.4'
N N 0.0311 0.0180 'International Tables Vol C Tables 4.2.6.8 and 6.1.1.4'
O O 0.0492 0.0322 'International Tables Vol C Tables 4.2.6.8 and 6.1.1.4'

loop_
_exptl_crystal_face_index_h
_exptl_crystal_face_index_k
_exptl_crystal_face_index_l
_exptl_crystal_face_perp_dist
-4 0 -8 0.1981
-3 3 12 0.0471
3 0 9 0.1309
3 -3 -11 0.0699
-5 0 -6 0.1917
1 11 -3 0.0444
-2 9 -4 0.0910
2 -9 4 0.1020
2 -10 -4 0.0614
-1 10 5 0.0463
-3 -2 12 0.0481
-2 -7 9 0.0509
3 7 -9 0.0625
-1 -11 3 0.0456

loop_
_geom_angle_atom_site_label_1
_geom_angle_atom_site_label_2
_geom_angle_atom_site_label_3
_geom_angle_site_symmetry_1
_geom_angle_site_symmetry_3
_geom_angle
_geom_angle_publ_flag
C5 O2 H2A . . 117(3) ?
C1 N1 H1 . . 117.4(8) ?
C5 N1 H1 . . 117.1(8) ?
C5 N1 C1 . . 125.31(9) ?
O1 C1 N1 . . 116.42(9) ?
O1 C1 C2 . . 126.71(9) ?
N1 C1 C2 . . 116.88(9) ?
C1 C2 H2B . . 120.5 ?
C3 C2 C1 . . 118.94(9) ?
C3 C2 H2B . . 120.5 ?
C2 C3 H3A . . 118.7 ?
C2 C3 C4 . . 122.58(9) ?
C4 C3 H3A . . 118.7 ?
C3 C4 H4B . . 120.8 ?
C3 C4 C5 . . 118.37(9) ?
C5 C4 H4B . . 120.8 ?
O2 C5 N1 . . 116.12(9) ?
O2 C5 C4 . . 126.02(9) ?
N1 C5 C4 . . 117.85(9) ?
C6 O3 H3 . . 119.1(16) ?
C10 O4 H4 . . 114.4(8) ?
C6 N2 H2 . . 118.0(8) ?
C10 N2 H2 . . 117.5(8) ?
C10 N2 C6 . . 124.49(9) ?
O3 C6 N2 . . 114.22(9) ?
O3 C6 C7 . . 127.87(9) ?
N2 C6 C7 . . 117.89(9) ?
C6 C7 H7 . . 120.8 ?
C8 C7 C6 . . 118.33(9) ?
C8 C7 H7 . . 120.8 ?
C7 C8 H8 . . 118.7 ?
C7 C8 C9 . . 122.55(10) ?
C9 C8 H8 . . 118.7 ?
C8 C9 H9 . . 121.0 ?
C10 C9 C8 . . 117.96(9) ?
C10 C9 H9 . . 121.0 ?
O4 C10 N2 . . 113.87(9) ?
O4 C10 C9 . . 127.39(9) ?
N2 C10 C9 . . 118.74(9) ?
C15 O6 H6 . . 112.0(19) ?
C11 N3 H3B . . 116.6(8) ?
C15 N3 H3B . . 118.0(8) ?
C15 N3 C11 . . 125.33(9) ?
O5 C11 N3 . . 116.65(9) ?
O5 C11 C12 . . 126.15(9) ?
N3 C11 C12 . . 117.21(9) ?
C11 C12 H12 . . 120.7 ?
C13 C12 C11 . . 118.67(10) ?
C13 C12 H12 . . 120.7 ?
C12 C13 H13 . . 118.6 ?
C12 C13 C14 . . 122.76(10) ?
C14 C13 H13 . . 118.6 ?
C13 C14 H14 . . 120.8 ?
C13 C14 C15 . . 118.38(9) ?
C15 C14 H14 . . 120.8 ?
O6 C15 N3 . . 115.11(9) ?
O6 C15 C14 . . 127.23(9) ?
N3 C15 C14 . . 117.65(9) ?
C16 O7 H7A . . 114.1(19) ?
C20 O8 H8A . . 111.5(9) ?
C16 N4 H4A . . 117.0(8) ?
C20 N4 H4A . . 118.0(8) ?
C20 N4 C16 . . 124.96(9) ?
O7 C16 N4 . . 115.79(9) ?
O7 C16 C17 . . 127.13(9) ?
N4 C16 C17 . . 117.07(9) ?
C16 C17 H17 . . 120.6 ?
C18 C17 C16 . . 118.75(9) ?
C18 C17 H17 . . 120.6 ?
C17 C18 H18 . . 118.7 ?
C17 C18 C19 . . 122.56(10) ?
C19 C18 H18 . . 118.7 ?
C18 C19 H19 . . 121.1 ?
C20 C19 C18 . . 117.81(9) ?
C20 C19 H19 . . 121.1 ?
O8 C20 N4 . . 113.69(9) ?
O8 C20 C19 . . 127.49(9) ?
N4 C20 C19 . . 118.83(9) ?
C25 O10 H10 . . 111.5(8) ?
C25 N5 C21 . . 124.86(9) y
C21 N5 H5 . . 117.3(8) y
C25 N5 H5 . . 117.8(8) y
O9 C21 N5 . . 117.12(9) y
O9 C21 C22 . . 126.28(9) y
N5 C21 C22 . . 116.60(8) y
C21 C22 H22 . . 120.4 ?
C23 C22 C21 . . 119.17(9) ?
C23 C22 H22 . . 120.4 ?
C22 C23 H23 . . 118.8 ?
C22 C23 C24 . . 122.38(9) ?
C24 C23 H23 . . 118.8 ?
C23 C24 H24 . . 121.1 ?
C25 C24 C23 . . 117.76(9) ?
C25 C24 H24 . . 121.1 ?
O10 C25 N5 . . 114.23(8) y
O10 C25 C24 . . 126.58(9) y
N5 C25 C24 . . 119.19(9) y
C30 O12 H12A . . 112.5(9) ?
C26 N6 H6A . . 116.1(8) ?
C30 N6 H6A . . 119.5(8) ?
C30 N6 C26 . . 124.46(9) ?
O11 C26 N6 . . 116.90(9) ?
O11 C26 C27 . . 125.87(9) ?
N6 C26 C27 . . 117.24(9) ?
C26 C27 H27 . . 120.5 ?
C28 C27 C26 . . 118.93(10) ?
C28 C27 H27 . . 120.5 ?
C27 C28 H28 . . 118.7 ?
C27 C28 C29 . . 122.56(10) ?
C29 C28 H28 . . 118.7 ?
C28 C29 H29 . . 121.1 ?
C30 C29 C28 . . 117.79(9) ?
C30 C29 H29 . . 121.1 ?
O12 C30 N6 . . 113.73(9) ?
O12 C30 C29 . . 127.30(9) ?
N6 C30 C29 . . 118.97(9) ?

loop_
_geom_bond_atom_site_label_1
_geom_bond_atom_site_label_2
_geom_bond_site_symmetry_2
_geom_bond_distance
_geom_bond_publ_flag
O1 C1 . 1.2875(12) ?
O2 H2A . 0.839(19) ?
O2 C5 . 1.2956(12) ?
N1 H1 . 0.880(12) ?
N1 C1 . 1.3708(12) ?
N1 C5 . 1.3655(12) ?
C1 C2 . 1.3978(15) ?
C2 H2B . 0.9500 ?
C2 C3 . 1.3859(15) ?
C3 H3A . 0.9500 ?
C3 C4 . 1.3879(14) ?
C4 H4B . 0.9500 ?
C4 C5 . 1.3908(14) ?
O3 H3 . 0.867(17) ?
O3 C6 . 1.2928(12) ?
O4 H4 . 0.981(14) ?
O4 C10 . 1.3096(12) ?
N2 H2 . 0.888(12) ?
N2 C6 . 1.3616(12) ?
N2 C10 . 1.3556(12) ?
C6 C7 . 1.3971(15) ?
C7 H7 . 0.9500 ?
C7 C8 . 1.3818(15) ?
C8 H8 . 0.9500 ?
C8 C9 . 1.3919(15) ?
C9 H9 . 0.9500 ?
C9 C10 . 1.3850(15) ?
O5 C11 . 1.2856(12) ?
O6 H6 . 0.861(14) ?
O6 C15 . 1.2949(12) ?
N3 H3B . 0.874(12) ?
N3 C11 . 1.3686(12) ?
N3 C15 . 1.3672(12) ?
C11 C12 . 1.3966(14) ?
C12 H12 . 0.9500 ?
C12 C13 . 1.3843(15) ?
C13 H13 . 0.9500 ?
C13 C14 . 1.3896(15) ?
C14 H14 . 0.9500 ?
C14 C15 . 1.3916(15) ?
O7 H7A . 0.879(18) ?
O7 C16 . 1.2858(12) ?
O8 H8A . 0.905(12) ?
O8 C20 . 1.3098(12) ?
N4 H4A . 0.868(12) ?
N4 C16 . 1.3630(12) ?
N4 C20 . 1.3590(12) ?
C16 C17 . 1.4026(15) ?
C17 H17 . 0.9500 ?
C17 C18 . 1.3819(15) ?
C18 H18 . 0.9500 ?
C18 C19 . 1.3946(15) ?
C19 H19 . 0.9500 ?
C19 C20 . 1.3811(15) ?
O9 C21 . 1.2789(12) y
O10 H10 . 0.948(11) ?
O10 C25 . 1.3193(12) y
N5 H5 . 0.882(12) ?
N5 C21 . 1.3688(12) y
N5 C25 . 1.3557(12) y
C21 C22 . 1.4067(14) ?
C22 H22 . 0.9500 ?
C22 C23 . 1.3795(14) ?
C23 H23 . 0.9500 ?
C23 C24 . 1.3952(14) ?
C24 H24 . 0.9500 ?
C24 C25 . 1.3805(14) ?
O11 C26 . 1.2884(12) ?
O12 H12A . 0.897(12) ?
O12 C30 . 1.3139(12) ?
N6 H6A . 0.881(12) ?
N6 C26 . 1.3671(12) ?
N6 C30 . 1.3622(12) ?
C26 C27 . 1.3955(14) ?
C27 H27 . 0.9500 ?
C27 C28 . 1.3810(15) ?
C28 H28 . 0.9500 ?
C28 C29 . 1.3919(16) ?
C29 H29 . 0.9500 ?
C29 C30 . 1.3805(15) ?

loop_
_geom_hbond_atom_site_label_D
_geom_hbond_atom_site_label_H
_geom_hbond_atom_site_label_A
_geom_hbond_site_symmetry_A
_geom_hbond_distance_DH
_geom_hbond_distance_HA
_geom_hbond_distance_DA
_geom_hbond_angle_DHA
O2 H2A O3 . 0.839(19) 1.60(2) 2.4317(10) 174(4)
N1 H1 O9 3_666 0.880(12) 1.983(12) 2.8606(11) 175.1(12)
O3 H3 O2 . 0.867(17) 1.566(17) 2.4317(10) 176(3)
O4 H4 O5 4_465 0.981(14) 1.500(14) 2.4768(10) 173.5(14)
N2 H2 O1 1_455 0.888(12) 1.887(12) 2.7554(11) 165.5(12)
O6 H6 O7 . 0.861(14) 1.579(14) 2.4381(10) 177(3)
N3 H3B O11 2_656 0.874(12) 1.950(12) 2.8155(11) 170.3(13)
O7 H7A O6 . 0.879(18) 1.560(18) 2.4381(10) 179(3)
O8 H8A O9 3_566 0.905(12) 1.578(12) 2.4803(10) 175.0(14)
N4 H4A O10 3_666 0.868(12) 2.066(12) 2.8999(11) 160.9(12)
O10 H10 O11 2_656 0.948(11) 1.523(11) 2.4690(9) 176.0(13)
N5 H5 O2 3_666 0.882(12) 1.903(12) 2.7699(11) 167.0(12)
O12 H12A O1 1_455 0.897(12) 1.609(12) 2.5057(10) 178.4(15)
N6 H6A O5 2_646 0.881(12) 1.914(12) 2.7893(11) 171.6(12)

loop_
_geom_torsion_atom_site_label_1
_geom_torsion_atom_site_label_2
_geom_torsion_atom_site_label_3
_geom_torsion_atom_site_label_4
_geom_torsion_site_symmetry_1
_geom_torsion_site_symmetry_2
_geom_torsion_site_symmetry_3
_geom_torsion_site_symmetry_4
_geom_torsion
_geom_torsion_publ_flag
O1 C1 C2 C3 . . . . -179.28(10) ?
N1 C1 C2 C3 . . . . 1.34(14) ?
C1 N1 C5 O2 . . . . -177.46(9) ?
C1 N1 C5 C4 . . . . 2.61(15) ?
C1 C2 C3 C4 . . . . 0.39(16) ?
C2 C3 C4 C5 . . . . -0.75(16) ?
C3 C4 C5 O2 . . . . 179.42(10) ?
C3 C4 C5 N1 . . . . -0.66(14) ?
C5 N1 C1 O1 . . . . 177.61(9) ?
C5 N1 C1 C2 . . . . -2.95(14) ?
O3 C6 C7 C8 . . . . 178.33(10) ?
N2 C6 C7 C8 . . . . 0.10(14) ?
C6 N2 C10 O4 . . . . -178.47(9) ?
C6 N2 C10 C9 . . . . 1.86(15) ?
C6 C7 C8 C9 . . . . 1.70(16) ?
C7 C8 C9 C10 . . . . -1.75(16) ?
C8 C9 C10 O4 . . . . -179.62(10) ?
C8 C9 C10 N2 . . . . 0.00(15) ?
C10 N2 C6 O3 . . . . 179.62(9) ?
C10 N2 C6 C7 . . . . -1.91(15) ?
O5 C11 C12 C13 . . . . -178.89(11) ?
N3 C11 C12 C13 . . . . 0.80(16) ?
C11 N3 C15 O6 . . . . 179.01(9) ?
C11 N3 C15 C14 . . . . 0.10(15) ?
C11 C12 C13 C14 . . . . -0.03(19) ?
C12 C13 C14 C15 . . . . -0.74(18) ?
C13 C14 C15 O6 . . . . -178.07(11) ?
C13 C14 C15 N3 . . . . 0.70(15) ?
C15 N3 C11 O5 . . . . 178.86(9) ?
C15 N3 C11 C12 . . . . -0.86(15) ?
O7 C16 C17 C18 . . . . -178.06(10) ?
N4 C16 C17 C18 . . . . 1.06(14) ?
C16 N4 C20 O8 . . . . 178.71(9) ?
C16 N4 C20 C19 . . . . -1.01(15) ?
C16 C17 C18 C19 . . . . -0.44(17) ?
C17 C18 C19 C20 . . . . -0.91(17) ?
C18 C19 C20 O8 . . . . -178.08(10) ?
C18 C19 C20 N4 . . . . 1.60(15) ?
C20 N4 C16 O7 . . . . 178.86(9) ?
C20 N4 C16 C17 . . . . -0.35(14) ?
O9 C21 C22 C23 . . . . 178.40(10) ?
N5 C21 C22 C23 . . . . -1.37(14) ?
C21 N5 C25 O10 . . . . 178.72(9) ?
C21 N5 C25 C24 . . . . -1.47(15) ?
C21 C22 C23 C24 . . . . -0.27(16) ?
C22 C23 C24 C25 . . . . 1.14(16) ?
C23 C24 C25 O10 . . . . 179.46(9) ?
C23 C24 C25 N5 . . . . -0.31(15) ?
C25 N5 C21 O9 . . . . -177.48(9) ?
C25 N5 C21 C22 . . . . 2.31(14) ?
O11 C26 C27 C28 . . . . -177.73(11) ?
N6 C26 C27 C28 . . . . 2.43(16) ?
C26 N6 C30 O12 . . . . 179.47(9) ?
C26 N6 C30 C29 . . . . -0.36(15) ?
C26 C27 C28 C29 . . . . -1.01(19) ?
C27 C28 C29 C30 . . . . -1.18(19) ?
C28 C29 C30 O12 . . . . -177.96(11) ?
C28 C29 C30 N6 . . . . 1.84(16) ?
C30 N6 C26 O11 . . . . 178.32(9) ?
C30 N6 C26 C27 . . . . -1.83(15) ?
